data_7050725
loop_
_publ_author_name
'Arya, Pious'
'Channa, Asif'
'Cragg, Peter J.'
'Prince, Paul D.'
'Steed, Jonathan W.'

_publ_section_title
;
 C-Donor lariat ether 'scorpionates'
;
_journal_issue 4
_journal_name_full 'New Journal of Chemistry'
_journal_page_first 440
_journal_paper_doi 10.1039/b108522k
_journal_volume 26
_journal_year 2002
_chemical_formula_sum 'C13 H25 Ag B F4 N O4'
_chemical_formula_weight 454.02
_space_group_IT_number 14
_symmetry_cell_setting monoclinic
_symmetry_space_group_name_Hall '-P 2yn'
_symmetry_space_group_name_H-M 'P 1 21/n 1'
_atom_sites_solution_hydrogens geom
_atom_sites_solution_primary direct
_atom_sites_solution_secondary difmap
_audit_creation_method SHELXL-97
_cell_angle_alpha 90.00
_cell_angle_beta 96.591(3)
_cell_angle_gamma 90.00
_cell_formula_units_Z 4
_cell_length_a 9.0985(6)
_cell_length_b 9.3302(4)
_cell_length_c 20.8800(12)
_cell_measurement_temperature 100(2)
_cell_volume 1760.81(17)
_computing_cell_refinement DENZO-SMN
_computing_data_reduction DENZO-SMN
_computing_molecular_graphics RES2INS
_computing_structure_refinement 'SHELXL-97 (Sheldrick, 1997)'
_computing_structure_solution 'SHELXS-97 (Sheldrick, 1990)'
_diffrn_ambient_temperature 100(2)
_diffrn_measured_fraction_theta_full 0.988
_diffrn_measured_fraction_theta_max 0.988
_diffrn_measurement_device_type KappaCCD
_diffrn_measurement_method '2o phi scans & omega to complete'
_diffrn_radiation_monochromator graphite
_diffrn_radiation_source 'fine-focus sealed tube'
_diffrn_radiation_type MoK\a
_diffrn_radiation_wavelength 0.71070
_diffrn_reflns_av_R_equivalents 0.0447
_diffrn_reflns_av_sigmaI/netI 0.0532
_diffrn_reflns_limit_h_max 10
_diffrn_reflns_limit_h_min -11
_diffrn_reflns_limit_k_max 12
_diffrn_reflns_limit_k_min -11
_diffrn_reflns_limit_l_max 27
_diffrn_reflns_limit_l_min -25
_diffrn_reflns_number 14323
_diffrn_reflns_theta_full 27.50
_diffrn_reflns_theta_max 27.50
_diffrn_reflns_theta_min 2.39
_diffrn_standards_decay_% 0
_exptl_absorpt_coefficient_mu 1.201
_exptl_absorpt_correction_T_max 0.9424
_exptl_absorpt_correction_T_min 0.7145
_exptl_absorpt_correction_type Scalepack
_exptl_crystal_colour colourless
_exptl_crystal_density_diffrn 1.713
_exptl_crystal_density_method 'not measured'
_exptl_crystal_description needle
_exptl_crystal_F_000 920
_exptl_crystal_size_max 0.30
_exptl_crystal_size_mid 0.05
_exptl_crystal_size_min 0.05
_refine_diff_density_max 1.014
_refine_diff_density_min -1.051
_refine_diff_density_rms 0.172
_refine_ls_extinction_coef 0.0062(5)
_refine_ls_extinction_expression Fc^*^=kFc[1+0.001xFc^2^\l^3^/sin(2\q)]^-1/4^
_refine_ls_extinction_method SHELXL
_refine_ls_goodness_of_fit_ref 1.156
_refine_ls_hydrogen_treatment mixed
_refine_ls_matrix_type full
_refine_ls_number_parameters 218
_refine_ls_number_reflns 3988
_refine_ls_number_restraints 0
_refine_ls_restrained_S_all 1.156
_refine_ls_R_factor_all 0.0466
_refine_ls_R_factor_gt 0.0363
_refine_ls_shift/su_max 0.001
_refine_ls_shift/su_mean 0.000
_refine_ls_structure_factor_coef Fsqd
_refine_ls_weighting_details 'calc w=1/[\s^2^(Fo^2^)+(0.0000P)^2^+3.7137P] where P=(Fo^2^+2Fc^2^)/3'
_refine_ls_weighting_scheme calc
_refine_ls_wR_factor_gt 0.0776
_refine_ls_wR_factor_ref 0.0802
_reflns_number_gt 3504
_reflns_number_total 3988
_reflns_threshold_expression >2sigma(I)
_cod_data_source_file b108522k.txt
_cod_data_source_block allytrif
_cod_original_sg_symbol_H-M P21/n
_cod_database_code 7050725

loop_
_symmetry_equiv_pos_as_xyz
'x, y, z'
'-x+1/2, y+1/2, -z+1/2'
'-x, -y, -z'
'x-1/2, -y-1/2, z-1/2'

loop_
_atom_site_label
_atom_site_type_symbol
_atom_site_fract_x
_atom_site_fract_y
_atom_site_fract_z
_atom_site_U_iso_or_equiv
_atom_site_adp_type
_atom_site_occupancy
_atom_site_symmetry_multiplicity
_atom_site_calc_flag
_atom_site_refinement_flags
_atom_site_disorder_assembly
_atom_site_disorder_group
Ag1 Ag 0.79128(3) 0.46237(2) 0.154387(11) 0.01562(10) Uani 1 1 d . . .
F1 F 0.9965(4) 0.4442(3) 0.36116(18) 0.0746(11) Uani 1 1 d . . .
F2 F 1.0809(3) 0.6732(3) 0.36860(15) 0.0489(7) Uani 1 1 d . . .
F3 F 1.2152(5) 0.5008(4) 0.42502(14) 0.0877(13) Uani 1 1 d . . .
F4 F 1.2045(3) 0.5041(3) 0.31763(12) 0.0407(6) Uani 1 1 d . . .
O1 O 0.7953(2) 0.3112(2) 0.05428(10) 0.0176(5) Uani 1 1 d . . .
O2 O 0.6788(3) 0.5932(3) 0.04469(11) 0.0209(5) Uani 1 1 d . . .
O3 O 0.8939(3) 0.7389(3) 0.13527(11) 0.0219(5) Uani 1 1 d . . .
O4 O 1.0532(2) 0.4931(3) 0.17937(12) 0.0218(5) Uani 1 1 d . . .
N1 N 0.8997(3) 0.2246(3) 0.18540(12) 0.0164(6) Uani 1 1 d . . .
C1 C 0.8987(4) 0.1319(4) 0.12754(15) 0.0210(7) Uani 1 1 d . . .
H1A H 0.8905 0.0305 0.1406 0.025 Uiso 1 1 calc R . .
H1B H 0.9936 0.1434 0.1092 0.025 Uiso 1 1 calc R . .
C2 C 0.7722(4) 0.1672(4) 0.07608(16) 0.0209(7) Uani 1 1 d . . .
H2A H 0.7709 0.0990 0.0397 0.025 Uiso 1 1 calc R . .
H2B H 0.6764 0.1604 0.0941 0.025 Uiso 1 1 calc R . .
C3 C 0.6837(4) 0.3549(4) 0.00440(16) 0.0220(7) Uani 1 1 d . . .
H3A H 0.5843 0.3420 0.0186 0.026 Uiso 1 1 calc R . .
H3B H 0.6894 0.2964 -0.0348 0.026 Uiso 1 1 calc R . .
C4 C 0.7094(4) 0.5097(4) -0.00972(16) 0.0234(7) Uani 1 1 d . . .
H4A H 0.8133 0.5243 -0.0180 0.028 Uiso 1 1 calc R . .
H4B H 0.6439 0.5398 -0.0485 0.028 Uiso 1 1 calc R . .
C5 C 0.7235(4) 0.7414(4) 0.04051(17) 0.0256(8) Uani 1 1 d . . .
H5A H 0.6602 0.8021 0.0649 0.031 Uiso 1 1 calc R . .
H5B H 0.7093 0.7725 -0.0051 0.031 Uiso 1 1 calc R . .
C6 C 0.8832(4) 0.7616(4) 0.06711(17) 0.0249(8) Uani 1 1 d . . .
H6A H 0.9465 0.6922 0.0471 0.030 Uiso 1 1 calc R . .
H6B H 0.9163 0.8597 0.0578 0.030 Uiso 1 1 calc R . .
C7 C 1.0425(4) 0.7453(4) 0.16750(18) 0.0260(8) Uani 1 1 d . . .
H7A H 1.0382 0.7589 0.2143 0.031 Uiso 1 1 calc R . .
H7B H 1.0934 0.8295 0.1514 0.031 Uiso 1 1 calc R . .
C8 C 1.1312(4) 0.6125(4) 0.15735(17) 0.0219(7) Uani 1 1 d . . .
H8A H 1.1430 0.6011 0.1111 0.026 Uiso 1 1 calc R . .
H8B H 1.2307 0.6196 0.1819 0.026 Uiso 1 1 calc R . .
C9 C 1.1342(4) 0.3608(4) 0.17978(17) 0.0228(7) Uani 1 1 d . . .
H9A H 1.2361 0.3745 0.2012 0.027 Uiso 1 1 calc R . .
H9B H 1.1399 0.3277 0.1351 0.027 Uiso 1 1 calc R . .
C10 C 1.0532(4) 0.2520(4) 0.21613(16) 0.0194(7) Uani 1 1 d . . .
H10A H 1.1092 0.1608 0.2186 0.023 Uiso 1 1 calc R . .
H10B H 1.0492 0.2866 0.2607 0.023 Uiso 1 1 calc R . .
C11 C 0.8063(3) 0.1648(3) 0.23327(15) 0.0159(6) Uani 1 1 d . . .
H11A H 0.7048 0.1495 0.2117 0.019 Uiso 1 1 calc R . .
H11B H 0.8005 0.2360 0.2680 0.019 Uiso 1 1 calc R . .
C12 C 0.8641(4) 0.0246(4) 0.26305(15) 0.0188(7) Uani 1 1 d . . .
H12 H 0.8388 -0.0615 0.2401 0.023 Uiso 1 1 calc R . .
C13 C 0.9498(4) 0.0147(4) 0.32065(16) 0.0213(7) Uani 1 1 d . . .
H13A H 0.9768 0.0988 0.3448 0.026 Uiso 1 1 calc R . .
H13B H 0.9826 -0.0765 0.3368 0.026 Uiso 1 1 calc R . .
B1 B 1.1224(5) 0.5299(5) 0.3687(2) 0.0296(9) Uani 1 1 d . . .

loop_
_atom_site_aniso_label
_atom_site_aniso_U_11
_atom_site_aniso_U_22
_atom_site_aniso_U_33
_atom_site_aniso_U_23
_atom_site_aniso_U_13
_atom_site_aniso_U_12
Ag1 0.01432(14) 0.01876(14) 0.01382(14) -0.00154(10) 0.00171(8) 0.00198(9)
F1 0.081(2) 0.0502(18) 0.106(3) -0.0269(18) 0.067(2) -0.0362(16)
F2 0.0369(14) 0.0286(13) 0.083(2) 0.0027(13) 0.0142(13) 0.0049(11)
F3 0.169(4) 0.061(2) 0.0263(15) -0.0007(14) -0.0186(19) 0.033(2)
F4 0.0292(13) 0.0541(16) 0.0404(14) -0.0078(12) 0.0112(10) -0.0028(11)
O1 0.0194(12) 0.0169(11) 0.0152(11) 0.0004(9) -0.0028(9) -0.0008(9)
O2 0.0278(13) 0.0190(11) 0.0157(11) -0.0004(9) 0.0012(9) 0.0010(10)
O3 0.0201(12) 0.0226(12) 0.0233(12) 0.0005(10) 0.0034(9) 0.0007(10)
O4 0.0150(12) 0.0213(12) 0.0297(13) 0.0059(10) 0.0051(10) 0.0001(9)
N1 0.0168(14) 0.0191(14) 0.0138(13) 0.0009(11) 0.0043(10) -0.0002(10)
C1 0.0301(19) 0.0196(16) 0.0137(15) -0.0001(13) 0.0047(13) 0.0044(13)
C2 0.0279(19) 0.0174(16) 0.0172(16) -0.0005(13) 0.0015(13) -0.0036(14)
C3 0.0262(18) 0.0237(17) 0.0150(15) -0.0006(13) -0.0022(13) -0.0004(14)
C4 0.0317(19) 0.0245(18) 0.0131(15) 0.0000(13) -0.0009(13) 0.0038(14)
C5 0.038(2) 0.0159(16) 0.0222(17) 0.0026(14) -0.0004(15) 0.0046(14)
C6 0.034(2) 0.0194(16) 0.0224(18) -0.0012(14) 0.0095(15) -0.0018(14)
C7 0.0205(18) 0.0239(18) 0.034(2) -0.0074(15) 0.0030(15) -0.0039(14)
C8 0.0184(17) 0.0221(17) 0.0254(17) -0.0016(14) 0.0031(13) -0.0048(13)
C9 0.0157(17) 0.0260(18) 0.0273(18) 0.0051(15) 0.0050(13) 0.0052(13)
C10 0.0174(16) 0.0210(16) 0.0196(16) 0.0026(13) 0.0013(13) 0.0031(13)
C11 0.0161(16) 0.0191(15) 0.0127(14) 0.0022(12) 0.0023(12) 0.0024(12)
C12 0.0198(16) 0.0204(16) 0.0178(16) 0.0029(13) 0.0080(12) 0.0006(13)
C13 0.0143(16) 0.0277(18) 0.0227(17) 0.0086(14) 0.0057(13) -0.0003(13)
B1 0.040(2) 0.024(2) 0.026(2) -0.0008(18) 0.0079(18) 0.0017(18)

loop_
_atom_type_symbol
_atom_type_description
_atom_type_scat_dispersion_real
_atom_type_scat_dispersion_imag
_atom_type_scat_source
C C 0.0033 0.0016 'International Tables Vol C Tables 4.2.6.8 and 6.1.1.4'
H H 0.0000 0.0000 'International Tables Vol C Tables 4.2.6.8 and 6.1.1.4'
F F 0.0171 0.0103 'International Tables Vol C Tables 4.2.6.8 and 6.1.1.4'
Ag Ag -0.8971 1.1015 'International Tables Vol C Tables 4.2.6.8 and 6.1.1.4'
O O 0.0106 0.0060 'International Tables Vol C Tables 4.2.6.8 and 6.1.1.4'
N N 0.0061 0.0033 'International Tables Vol C Tables 4.2.6.8 and 6.1.1.4'
B B 0.0013 0.0007 'International Tables Vol C Tables 4.2.6.8 and 6.1.1.4'

loop_
_geom_angle_atom_site_label_1
_geom_angle_atom_site_label_2
_geom_angle_atom_site_label_3
_geom_angle
_geom_angle_site_symmetry_1
_geom_angle_site_symmetry_3
_geom_angle_publ_flag
C13 Ag1 O4 148.42(10) 2_655 . ?
C13 Ag1 C12 32.98(11) 2_655 2_655 ?
O4 Ag1 C12 117.59(10) . 2_655 ?
C13 Ag1 N1 118.55(11) 2_655 . ?
O4 Ag1 N1 72.24(8) . . ?
C12 Ag1 N1 105.98(10) 2_655 . ?
C13 Ag1 O1 113.57(10) 2_655 . ?
O4 Ag1 O1 97.97(8) . . ?
C12 Ag1 O1 142.00(9) 2_655 . ?
N1 Ag1 O1 70.97(8) . . ?
C3 O1 C2 112.3(2) . . ?
C3 O1 Ag1 111.58(18) . . ?
C2 O1 Ag1 104.05(18) . . ?
C4 O2 C5 113.0(3) . . ?
C6 O3 C7 114.3(3) . . ?
C8 O4 C9 113.5(2) . . ?
C8 O4 Ag1 122.87(19) . . ?
C9 O4 Ag1 113.25(19) . . ?
C1 N1 C10 111.6(3) . . ?
C1 N1 C11 112.1(3) . . ?
C10 N1 C11 110.7(2) . . ?
C1 N1 Ag1 110.04(18) . . ?
C10 N1 Ag1 106.48(18) . . ?
C11 N1 Ag1 105.60(18) . . ?
N1 C1 C2 112.5(3) . . ?
O1 C2 C1 107.4(3) . . ?
O1 C3 C4 107.7(3) . . ?
O2 C4 C3 108.6(3) . . ?
O2 C5 C6 111.3(3) . . ?
O3 C6 C5 107.5(3) . . ?
O3 C7 C8 112.9(3) . . ?
O4 C8 C7 107.6(3) . . ?
O4 C9 C10 107.5(3) . . ?
N1 C10 C9 112.7(3) . . ?
N1 C11 C12 113.6(2) . . ?
C13 C12 C11 123.9(3) . . ?
C13 C12 Ag1 71.11(18) . 2_645 ?
C11 C12 Ag1 107.2(2) . 2_645 ?
C12 C13 Ag1 75.91(19) . 2_645 ?
F2 B1 F4 109.6(3) . . ?
F2 B1 F1 109.4(4) . . ?
F4 B1 F1 108.7(3) . . ?
F2 B1 F3 109.1(3) . . ?
F4 B1 F3 106.7(4) . . ?
F1 B1 F3 113.2(4) . . ?

loop_
_geom_bond_atom_site_label_1
_geom_bond_atom_site_label_2
_geom_bond_distance
_geom_bond_site_symmetry_2
_geom_bond_publ_flag
Ag1 C13 2.363(3) 2_655 ?
Ag1 O4 2.397(2) . ?
Ag1 C12 2.422(3) 2_655 ?
Ag1 N1 2.483(3) . ?
Ag1 O1 2.525(2) . ?
F1 B1 1.391(5) . ?
F2 B1 1.390(5) . ?
F3 B1 1.394(5) . ?
F4 B1 1.391(5) . ?
O1 C3 1.428(4) . ?
O1 C2 1.442(4) . ?
O2 C4 1.431(4) . ?
O2 C5 1.447(4) . ?
O3 C6 1.431(4) . ?
O3 C7 1.441(4) . ?
O4 C8 1.425(4) . ?
O4 C9 1.437(4) . ?
N1 C1 1.485(4) . ?
N1 C10 1.491(4) . ?
N1 C11 1.492(4) . ?
C1 C2 1.518(5) . ?
C3 C4 1.498(5) . ?
C5 C6 1.507(5) . ?
C7 C8 1.507(5) . ?
C9 C10 1.509(5) . ?
C11 C12 1.517(4) . ?
C12 C13 1.359(5) . ?
C12 Ag1 2.422(3) 2_645 ?
C13 Ag1 2.363(3) 2_645 ?

loop_
_geom_torsion_atom_site_label_1
_geom_torsion_atom_site_label_2
_geom_torsion_atom_site_label_3
_geom_torsion_atom_site_label_4
_geom_torsion
_geom_torsion_site_symmetry_1
_geom_torsion_site_symmetry_2
_geom_torsion_site_symmetry_3
_geom_torsion_site_symmetry_4
_geom_torsion_publ_flag
C13 Ag1 O1 C3 40.8(2) 2_655 . . . ?
O4 Ag1 O1 C3 -137.6(2) . . . . ?
C12 Ag1 O1 C3 62.6(3) 2_655 . . . ?
N1 Ag1 O1 C3 154.4(2) . . . . ?
C13 Ag1 O1 C2 -80.5(2) 2_655 . . . ?
O4 Ag1 O1 C2 101.18(19) . . . . ?
C12 Ag1 O1 C2 -58.7(2) 2_655 . . . ?
N1 Ag1 O1 C2 33.15(18) . . . . ?
C13 Ag1 O4 C8 -84.4(3) 2_655 . . . ?
C12 Ag1 O4 C8 -101.2(2) 2_655 . . . ?
N1 Ag1 O4 C8 159.7(3) . . . . ?
O1 Ag1 O4 C8 92.7(2) . . . . ?
C13 Ag1 O4 C9 133.0(3) 2_655 . . . ?
C12 Ag1 O4 C9 116.2(2) 2_655 . . . ?
N1 Ag1 O4 C9 17.1(2) . . . . ?
O1 Ag1 O4 C9 -49.9(2) . . . . ?
C13 Ag1 N1 C1 105.2(2) 2_655 . . . ?
O4 Ag1 N1 C1 -107.2(2) . . . . ?
C12 Ag1 N1 C1 138.3(2) 2_655 . . . ?
O1 Ag1 N1 C1 -1.88(19) . . . . ?
C13 Ag1 N1 C10 -133.68(19) 2_655 . . . ?
O4 Ag1 N1 C10 13.90(18) . . . . ?
C12 Ag1 N1 C10 -100.6(2) 2_655 . . . ?
O1 Ag1 N1 C10 119.23(19) . . . . ?
C13 Ag1 N1 C11 -16.0(2) 2_655 . . . ?
O4 Ag1 N1 C11 131.6(2) . . . . ?
C12 Ag1 N1 C11 17.2(2) 2_655 . . . ?
O1 Ag1 N1 C11 -123.05(19) . . . . ?
C10 N1 C1 C2 -147.4(3) . . . . ?
C11 N1 C1 C2 87.8(3) . . . . ?
Ag1 N1 C1 C2 -29.4(3) . . . . ?
C3 O1 C2 C1 178.7(3) . . . . ?
Ag1 O1 C2 C1 -60.5(3) . . . . ?
N1 C1 C2 O1 63.8(4) . . . . ?
C2 O1 C3 C4 174.3(3) . . . . ?
Ag1 O1 C3 C4 58.0(3) . . . . ?
C5 O2 C4 C3 170.4(3) . . . . ?
O1 C3 C4 O2 -68.3(3) . . . . ?
C4 O2 C5 C6 -86.8(3) . . . . ?
C7 O3 C6 C5 176.2(3) . . . . ?
O2 C5 C6 O3 -68.7(3) . . . . ?
C6 O3 C7 C8 -76.1(4) . . . . ?
C9 O4 C8 C7 -172.9(3) . . . . ?
Ag1 O4 C8 C7 44.6(3) . . . . ?
O3 C7 C8 O4 -57.2(4) . . . . ?
C8 O4 C9 C10 168.8(3) . . . . ?
Ag1 O4 C9 C10 -44.9(3) . . . . ?
C1 N1 C10 C9 76.4(3) . . . . ?
C11 N1 C10 C9 -158.0(3) . . . . ?
Ag1 N1 C10 C9 -43.7(3) . . . . ?
O4 C9 C10 N1 61.0(4) . . . . ?
C1 N1 C11 C12 65.7(3) . . . . ?
C10 N1 C11 C12 -59.6(3) . . . . ?
Ag1 N1 C11 C12 -174.5(2) . . . . ?
N1 C11 C12 C13 96.2(4) . . . . ?
N1 C11 C12 Ag1 174.6(2) . . . 2_645 ?
C11 C12 C13 Ag1 98.4(3) . . . 2_645 ?
